data_2018843
loop_
_publ_author_name
'de Castro, Mirian R. C.'
'Arag\~ao, Angelo Q.'
'Napolitano, Hamilton B.'
'Noda-Perez, Caridad'
'Martins, Felipe T.'

_publ_section_title
;
 An additional methylene group driving the conformation and assembly of
 two arylsulfonamide <i>para</i>-alkoxychalcone hybrids
;
_journal_coeditor_code UK3058
_journal_issue 3
_journal_name_full 'Acta Crystallographica Section C'
_journal_page_first 267
_journal_page_last 272
_journal_paper_doi 10.1107/S0108270113002291
_journal_volume 69
_journal_year 2013
_chemical_formula_iupac 'C23 H21 N O4 S'
_chemical_formula_moiety 'C23 H21 N O4 S'
_chemical_formula_sum 'C23 H21 N O4 S'
_chemical_formula_weight 407.47
_chemical_name_systematic <i>N</i>-{4-[(<i>E</i>)-3-(4-Ethoxyphenyl)prop-2-enoyl]phenyl}benzenesulfonamide
_space_group_IT_number 14
_symmetry_cell_setting monoclinic
_symmetry_space_group_name_Hall '-P 2ybc'
_symmetry_space_group_name_H-M 'P 1 21/c 1'
_atom_sites_solution_hydrogens geom
_atom_sites_solution_primary direct
_atom_sites_solution_secondary difmap
_cell_angle_alpha 90
_cell_angle_beta 119.098(2)
_cell_angle_gamma 90
_cell_formula_units_Z 4
_cell_length_a 8.4506(2)
_cell_length_b 20.1587(6)
_cell_length_c 14.2120(3)
_cell_measurement_reflns_used 4266
_cell_measurement_temperature 298(2)
_cell_measurement_theta_max 26.373
_cell_measurement_theta_min 2.91
_cell_volume 2115.49(10)
_computing_cell_refinement 'HKL SCALEPACK (Otwinowski & Minor, 1997)'
_computing_data_collection 'COLLECT (Nonius, 2000)'
_computing_data_reduction 'HKL DENZO and SCALEPACK (Otwinowski & Minor, 1997)'
_computing_molecular_graphics
;
ORTEP-3 for Windows (Farrugia, 1997) and Mercury (Macrae <i>et al.</i>,
2008)
;
_computing_publication_material 'WinGX (Farrugia, 1999)'
_computing_structure_refinement 'SHELXL97 (Sheldrick, 2008)'
_computing_structure_solution 'SIR92 (Altomare <i>et al.</i>, 1993)'
_diffrn_ambient_temperature 298(2)
_diffrn_detector_area_resol_mean 9
_diffrn_measured_fraction_theta_full 0.966
_diffrn_measured_fraction_theta_max 0.966
_diffrn_measurement_device_type 'Nonius KappaCCD area-detector'
_diffrn_measurement_method CCD
_diffrn_radiation_monochromator graphite
_diffrn_radiation_type MoK\a
_diffrn_radiation_wavelength 0.71073
_diffrn_reflns_av_R_equivalents 0.0356
_diffrn_reflns_limit_h_max 10
_diffrn_reflns_limit_h_min -10
_diffrn_reflns_limit_k_max 25
_diffrn_reflns_limit_k_min -23
_diffrn_reflns_limit_l_max 17
_diffrn_reflns_limit_l_min -17
_diffrn_reflns_number 7397
_diffrn_reflns_theta_full 26.38
_diffrn_reflns_theta_max 26.38
_diffrn_reflns_theta_min 3.16
_exptl_absorpt_coefficient_mu 0.181
_exptl_absorpt_correction_type none
_exptl_crystal_colour yellow
_exptl_crystal_density_diffrn 1.279
_exptl_crystal_density_method 'not measured'
_exptl_crystal_description prism
_exptl_crystal_F_000 856
_exptl_crystal_size_max 0.25
_exptl_crystal_size_mid 0.20
_exptl_crystal_size_min 0.15
_refine_diff_density_max 0.17
_refine_diff_density_min -0.273
_refine_ls_extinction_method none
_refine_ls_goodness_of_fit_ref 1.046
_refine_ls_hydrogen_treatment mixed
_refine_ls_matrix_type full
_refine_ls_number_parameters 265
_refine_ls_number_reflns 4185
_refine_ls_number_restraints 0
_refine_ls_restrained_S_all 1.046
_refine_ls_R_factor_all 0.0701
_refine_ls_R_factor_gt 0.0489
_refine_ls_shift/su_max 0
_refine_ls_shift/su_mean 0
_refine_ls_structure_factor_coef Fsqd
_refine_ls_weighting_details 'calc w = 1/[\s^2^(Fo^2^)+(0.0875P)^2^+0.0704P] where P=(Fo^2^+2Fc^2^)/3'
_refine_ls_weighting_scheme calc
_refine_ls_wR_factor_ref 0.1432
_reflns_number_gt 3072
_reflns_number_total 4185
_reflns_threshold_expression I>2\s(I)
_cod_data_source_file uk3058.cif
_cod_data_source_block II
_cod_original_cell_volume 2115.49(9)
_cod_original_sg_symbol_Hall -P2ybc
_cod_original_sg_symbol_H-M 'P 21/c'
_cod_database_code 2018843
_cod_database_fobs_code 2018843

loop_
_symmetry_equiv_pos_as_xyz
'x, y, z'
'-x, y+1/2, -z+1/2'
'-x, -y, -z'
'x, -y-1/2, z-1/2'

loop_
_atom_site_type_symbol
_atom_site_label
_atom_site_fract_x
_atom_site_fract_y
_atom_site_fract_z
_atom_site_U_iso_or_equiv
_atom_site_adp_type
_atom_site_calc_flag
_atom_site_refinement_flags
_atom_site_occupancy
S S1 0.65679(6) 0.11848(2) 0.42888(3) 0.05750(19) Uani d . 1
N N1 0.76455(19) 0.16732(8) 0.53375(12) 0.0606(4) Uani d . 1
O O1 0.69037(17) 0.14641(6) 0.34799(10) 0.0709(4) Uani d . 1
O O2 0.70805(17) 0.05154(6) 0.46160(10) 0.0678(3) Uani d . 1
O O4 0.74263(19) -0.16891(7) 1.27909(10) 0.0753(4) Uani d . 1
C C1 0.4242(2) 0.12732(8) 0.38628(13) 0.0546(4) Uani d . 1
C C7 0.7578(2) 0.15805(8) 0.63097(14) 0.0565(4) Uani d . 1
C C6 0.3341(2) 0.07890(9) 0.41042(16) 0.0677(5) Uani d . 1
H H6 0.395 0.0414 0.4491 0.081 Uiso calc R 1
C C13 0.7446(3) 0.13877(10) 0.92840(15) 0.0660(5) Uani d . 1
C C21 0.7434(3) -0.05952(10) 1.07881(15) 0.0723(5) Uani d . 1
H H21 0.7525 -0.0638 1.0165 0.087 Uiso calc R 1
C C10 0.7513(2) 0.14366(9) 0.82493(14) 0.0601(4) Uani d . 1
C C19 0.7346(2) -0.11021(9) 1.22857(14) 0.0640(5) Uani d . 1
O O3 0.7338(2) 0.18963(7) 0.97259(11) 0.0833(4) Uani d . 1
C C22 0.7544(3) -0.16605(10) 1.38310(15) 0.0747(5) Uani d . 1
H H22A 0.6452 -0.1466 1.3774 0.09 Uiso calc R 1
H H22B 0.8569 -0.139 1.4315 0.09 Uiso calc R 1
C C15 0.7296(3) 0.06480(10) 1.06029(15) 0.0700(5) Uani d . 1
H H15 0.7149 0.1035 1.0908 0.084 Uiso calc R 1
C C9 0.7312(3) 0.20515(9) 0.77736(16) 0.0722(5) Uani d . 1
H H9 0.7166 0.2424 0.8109 0.087 Uiso calc R 1
C C18 0.7174(3) -0.04923(9) 1.26476(15) 0.0693(5) Uani d . 1
H H18 0.7081 -0.0455 1.3271 0.083 Uiso calc R 1
C C17 0.7140(3) 0.00713(10) 1.20731(15) 0.0716(5) Uani d . 1
H H17 0.7017 0.0484 1.2322 0.086 Uiso calc R 1
C C8 0.7323(3) 0.21237(9) 0.68120(15) 0.0684(5) Uani d . 1
H H8 0.7157 0.2541 0.65 0.082 Uiso calc R 1
C C20 0.7449(3) -0.11520(10) 1.13412(15) 0.0722(5) Uani d . 1
H H20 0.753 -0.1568 1.1084 0.087 Uiso calc R 1
C C16 0.7284(2) 0.00392(9) 1.11405(14) 0.0652(5) Uani d . 1
C C2 0.3369(3) 0.18415(9) 0.33206(16) 0.0700(5) Uani d . 1
H H2 0.4002 0.2173 0.3189 0.084 Uiso calc R 1
C C12 0.7835(3) 0.09649(10) 0.67957(16) 0.0743(5) Uani d . 1
H H12 0.8052 0.0596 0.6482 0.089 Uiso calc R 1
C C5 0.1508(3) 0.08715(10) 0.37601(17) 0.0754(5) Uani d . 1
H H5 0.0882 0.055 0.3918 0.09 Uiso calc R 1
C C14 0.7485(3) 0.07314(10) 0.97391(16) 0.0720(5) Uani d . 1
H H14 0.7649 0.036 0.9408 0.086 Uiso calc R 1
C C4 0.0624(3) 0.14239(10) 0.31898(16) 0.0741(5) Uani d . 1
H H4 -0.061 0.1471 0.2944 0.089 Uiso calc R 1
C C11 0.7769(3) 0.08960(10) 0.77449(15) 0.0728(5) Uani d . 1
H H11 0.7901 0.0477 0.8048 0.087 Uiso calc R 1
C C3 0.1549(3) 0.19133(10) 0.29755(17) 0.0783(5) Uani d . 1
H H3 0.0941 0.2291 0.2598 0.094 Uiso calc R 1
C C23 0.7774(4) -0.23565(12) 1.42532(19) 0.0988(7) Uani d . 1
H H23A 0.7856 -0.2351 1.4951 0.148 Uiso calc R 1
H H23B 0.8861 -0.2544 1.4309 0.148 Uiso calc R 1
H H23C 0.6752 -0.2619 1.377 0.148 Uiso calc R 1
H H1 0.763(3) 0.2108(14) 0.516(2) 0.119 Uiso d . 1

loop_
_atom_site_aniso_label
_atom_site_aniso_U_11
_atom_site_aniso_U_22
_atom_site_aniso_U_33
_atom_site_aniso_U_12
_atom_site_aniso_U_13
_atom_site_aniso_U_23
S1 0.0687(3) 0.0501(3) 0.0675(3) -0.00035(18) 0.0439(2) -0.00150(18)
N1 0.0657(8) 0.0533(8) 0.0708(9) -0.0046(6) 0.0394(7) -0.0013(7)
O1 0.0923(9) 0.0643(8) 0.0829(8) -0.0019(6) 0.0637(8) 0.0005(6)
O2 0.0830(8) 0.0490(7) 0.0819(8) 0.0063(5) 0.0485(7) -0.0001(6)
O4 0.1070(10) 0.0633(8) 0.0669(7) -0.0010(7) 0.0510(7) -0.0033(6)
C1 0.0645(9) 0.0506(9) 0.0551(9) -0.0017(7) 0.0340(8) 0.0008(7)
C7 0.0548(8) 0.0524(10) 0.0644(10) -0.0059(7) 0.0306(8) -0.0057(8)
C6 0.0702(11) 0.0548(10) 0.0800(12) -0.0034(8) 0.0382(9) 0.0082(9)
C13 0.0730(11) 0.0624(11) 0.0661(10) -0.0069(8) 0.0367(9) -0.0077(9)
C21 0.0931(13) 0.0719(13) 0.0617(10) -0.0031(10) 0.0453(10) -0.0083(9)
C10 0.0624(9) 0.0547(10) 0.0650(10) -0.0055(8) 0.0324(8) -0.0062(8)
C19 0.0735(11) 0.0605(11) 0.0616(10) -0.0038(8) 0.0356(9) -0.0066(8)
O3 0.1218(12) 0.0609(8) 0.0834(9) -0.0081(7) 0.0624(9) -0.0125(7)
C22 0.0906(13) 0.0795(13) 0.0630(11) -0.0084(10) 0.0443(10) -0.0071(10)
C15 0.0829(12) 0.0629(11) 0.0660(11) -0.0072(9) 0.0378(10) -0.0082(9)
C9 0.0961(14) 0.0548(11) 0.0798(12) -0.0048(9) 0.0539(11) -0.0092(9)
C18 0.0853(12) 0.0675(12) 0.0656(11) -0.0111(9) 0.0449(10) -0.0133(9)
C17 0.0899(13) 0.0631(12) 0.0714(11) -0.0095(9) 0.0466(10) -0.0148(9)
C8 0.0866(12) 0.0506(10) 0.0780(12) -0.0048(8) 0.0480(10) -0.0030(9)
C20 0.0974(14) 0.0605(11) 0.0687(11) 0.0015(9) 0.0483(11) -0.0093(9)
C16 0.0715(11) 0.0628(11) 0.0634(10) -0.0081(8) 0.0345(9) -0.0081(9)
C2 0.0730(11) 0.0614(11) 0.0834(12) 0.0005(9) 0.0442(10) 0.0143(9)
C12 0.1028(14) 0.0555(11) 0.0735(12) 0.0111(10) 0.0498(11) 0.0002(9)
C5 0.0743(12) 0.0674(13) 0.0917(14) -0.0129(9) 0.0462(11) 0.0025(10)
C14 0.0874(13) 0.0615(11) 0.0742(12) -0.0045(9) 0.0448(11) -0.0070(9)
C4 0.0628(10) 0.0768(13) 0.0832(12) -0.0003(9) 0.0360(10) -0.0007(11)
C11 0.0958(14) 0.0563(11) 0.0715(11) 0.0035(9) 0.0447(11) 0.0015(9)
C3 0.0718(12) 0.0738(13) 0.0887(13) 0.0083(9) 0.0385(10) 0.0169(11)
C23 0.133(2) 0.0928(17) 0.0818(14) -0.0041(14) 0.0610(15) 0.0078(12)

loop_
_atom_type_symbol
_atom_type_description
_atom_type_scat_dispersion_real
_atom_type_scat_dispersion_imag
_atom_type_scat_source
C C 0.0033 0.0016 'International Tables Vol C Tables 4.2.6.8 and 6.1.1.4'
H H 0 0 'International Tables Vol C Tables 4.2.6.8 and 6.1.1.4'
O O 0.0106 0.006 'International Tables Vol C Tables 4.2.6.8 and 6.1.1.4'
N N 0.0061 0.0033 'International Tables Vol C Tables 4.2.6.8 and 6.1.1.4'
S S 0.1246 0.1234 'International Tables Vol C Tables 4.2.6.8 and 6.1.1.4'

loop_
_geom_angle_atom_site_label_1
_geom_angle_atom_site_label_2
_geom_angle_atom_site_label_3
_geom_angle
O2 S1 O1 119.26(7)
O2 S1 N1 108.97(8)
O1 S1 N1 104.76(8)
O2 S1 C1 108.62(7)
O1 S1 C1 108.00(8)
N1 S1 C1 106.53(7)
C7 N1 S1 122.41(11)
C7 N1 H1 113.0(16)
S1 N1 H1 113.6(17)
C19 O4 C22 117.85(14)
C2 C1 C6 121.14(16)
C2 C1 S1 118.74(12)
C6 C1 S1 120.09(13)
C8 C7 C12 118.61(16)
C8 C7 N1 119.22(15)
C12 C7 N1 122.11(15)
C1 C6 C5 118.90(17)
C1 C6 H6 120.5
C5 C6 H6 120.5
O3 C13 C14 121.27(17)
O3 C13 C10 119.55(17)
C14 C13 C10 119.18(16)
C20 C21 C16 121.40(17)
C20 C21 H21 119.3
C16 C21 H21 119.3
C11 C10 C9 117.89(16)
C11 C10 C13 123.20(17)
C9 C10 C13 118.90(16)
C18 C19 O4 124.55(16)
C18 C19 C20 119.76(18)
O4 C19 C20 115.69(16)
O4 C22 C23 107.77(16)
O4 C22 H22A 110.2
C23 C22 H22A 110.2
O4 C22 H22B 110.2
C23 C22 H22B 110.2
H22A C22 H22B 108.5
C14 C15 C16 129.19(18)
C14 C15 H15 115.4
C16 C15 H15 115.4
C8 C9 C10 121.40(17)
C8 C9 H9 119.3
C10 C9 H9 119.3
C19 C18 C17 119.28(16)
C19 C18 H18 120.4
C17 C18 H18 120.4
C16 C17 C18 122.35(17)
C16 C17 H17 118.8
C18 C17 H17 118.8
C9 C8 C7 120.45(17)
C9 C8 H8 119.8
C7 C8 H8 119.8
C21 C20 C19 120.54(17)
C21 C20 H20 119.7
C19 C20 H20 119.7
C17 C16 C21 116.63(17)
C17 C16 C15 119.34(17)
C21 C16 C15 124.02(17)
C3 C2 C1 119.25(17)
C3 C2 H2 120.4
C1 C2 H2 120.4
C11 C12 C7 120.35(17)
C11 C12 H12 119.8
C7 C12 H12 119.8
C4 C5 C6 120.08(17)
C4 C5 H5 120
C6 C5 H5 120
C15 C14 C13 122.46(18)
C15 C14 H14 118.8
C13 C14 H14 118.8
C5 C4 C3 120.54(18)
C5 C4 H4 119.7
C3 C4 H4 119.7
C10 C11 C12 121.23(18)
C10 C11 H11 119.4
C12 C11 H11 119.4
C2 C3 C4 120.03(18)
C2 C3 H3 120
C4 C3 H3 120
C22 C23 H23A 109.5
C22 C23 H23B 109.5
H23A C23 H23B 109.5
C22 C23 H23C 109.5
H23A C23 H23C 109.5
H23B C23 H23C 109.5

loop_
_geom_bond_atom_site_label_1
_geom_bond_atom_site_label_2
_geom_bond_distance
S1 O2 1.4245(13)
S1 O1 1.4269(12)
S1 N1 1.6432(15)
S1 C1 1.7621(17)
N1 C7 1.423(2)
N1 H1 0.91(3)
O4 C19 1.369(2)
O4 C22 1.434(2)
C1 C2 1.378(2)
C1 C6 1.380(2)
C7 C8 1.380(2)
C7 C12 1.385(2)
C6 C5 1.388(2)
C6 H6 0.93
C13 O3 1.228(2)
C13 C14 1.466(3)
C13 C10 1.502(2)
C21 C20 1.367(3)
C21 C16 1.402(2)
C21 H21 0.93
C10 C11 1.378(2)
C10 C9 1.382(3)
C19 C18 1.367(3)
C19 C20 1.390(2)
C22 C23 1.501(3)
C22 H22A 0.97
C22 H22B 0.97
C15 C14 1.324(3)
C15 C16 1.448(2)
C15 H15 0.93
C9 C8 1.379(3)
C9 H9 0.93
C18 C17 1.391(3)
C18 H18 0.93
C17 C16 1.390(2)
C17 H17 0.93
C8 H8 0.93
C20 H20 0.93
C2 C3 1.376(3)
C2 H2 0.93
C12 C11 1.384(3)
C12 H12 0.93
C5 C4 1.366(3)
C5 H5 0.93
C14 H14 0.93
C4 C3 1.381(3)
C4 H4 0.93
C11 H11 0.93
C3 H3 0.93
C23 H23A 0.96
C23 H23B 0.96
C23 H23C 0.96

loop_
_geom_hbond_atom_site_label_D
_geom_hbond_atom_site_label_H
_geom_hbond_atom_site_label_A
_geom_hbond_site_symmetry_A
_geom_hbond_distance_DH
_geom_hbond_distance_HA
_geom_hbond_distance_DA
_geom_hbond_angle_DHA
_geom_hbond_publ_flag
N1 H1 O3 4_565 0.91(3) 2.08(3) 2.987(2) 175(3) yes
C9 H9 O1 4_566 0.93 2.34 3.228(2) 160 yes
C23 H23A CgA 3_657 0.96 3.04 3.816(3) 138 yes
C2 H2 O4 2_656 0.93 2.65 3.269(2) 125 yes
C3 H3 O4 2_656 0.93 2.68 3.285(2) 124 yes

loop_
_geom_torsion_atom_site_label_1
_geom_torsion_atom_site_label_2
_geom_torsion_atom_site_label_3
_geom_torsion_atom_site_label_4
_geom_torsion
O2 S1 N1 C7 -54.26(15)
O1 S1 N1 C7 177.05(13)
C1 S1 N1 C7 62.76(15)
O2 S1 C1 C2 -167.78(14)
O1 S1 C1 C2 -37.10(16)
N1 S1 C1 C2 74.98(15)
O2 S1 C1 C6 14.36(17)
O1 S1 C1 C6 145.04(14)
N1 S1 C1 C6 -102.89(15)
S1 N1 C7 C8 -135.53(15)
S1 N1 C7 C12 47.2(2)
C2 C1 C6 C5 2.1(3)
S1 C1 C6 C5 179.91(14)
O3 C13 C10 C11 175.02(19)
C14 C13 C10 C11 -5.8(3)
O3 C13 C10 C9 -4.9(3)
C14 C13 C10 C9 174.23(18)
C22 O4 C19 C18 -7.4(3)
C22 O4 C19 C20 172.68(17)
C19 O4 C22 C23 -175.26(17)
C11 C10 C9 C8 1.5(3)
C13 C10 C9 C8 -178.55(16)
O4 C19 C18 C17 178.87(18)
C20 C19 C18 C17 -1.2(3)
C19 C18 C17 C16 -0.3(3)
C10 C9 C8 C7 -1.5(3)
C12 C7 C8 C9 -0.5(3)
N1 C7 C8 C9 -177.83(16)
C16 C21 C20 C19 -1.1(3)
C18 C19 C20 C21 1.9(3)
O4 C19 C20 C21 -178.15(18)
C18 C17 C16 C21 1.1(3)
C18 C17 C16 C15 -178.05(18)
C20 C21 C16 C17 -0.4(3)
C20 C21 C16 C15 178.72(19)
C14 C15 C16 C17 177.28(19)
C14 C15 C16 C21 -1.8(3)
C6 C1 C2 C3 -2.7(3)
S1 C1 C2 C3 179.41(15)
C8 C7 C12 C11 2.3(3)
N1 C7 C12 C11 179.61(17)
C1 C6 C5 C4 0.2(3)
C16 C15 C14 C13 179.29(18)
O3 C13 C14 C15 4.3(3)
C10 C13 C14 C15 -174.90(17)
C6 C5 C4 C3 -1.8(3)
C9 C10 C11 C12 0.4(3)
C13 C10 C11 C12 -179.56(17)
C7 C12 C11 C10 -2.3(3)
C1 C2 C3 C4 1.1(3)
C5 C4 C3 C2 1.2(3)

loop_
_cod_related_entry_id
_cod_related_entry_database
_cod_related_entry_code
1 ChemSpider 30654427
